data_2215491
loop_
_publ_author_name
'Vieira, Flaviana T.'
'Menezes, Daniele C.'
'de Lima, Geraldo M.'
'Ardisson, Jos\'e D.'
'Maia, Jos\'e R. da S.'
'Speziali, Nivaldo L.'

_publ_section_title
<i>catena</i>-Poly[[trimethyltin(IV)]-\m-2-[(3-oxocyclohex-1-enyl)amino]benzoato-\k^2^<i>O</i>:<i>O</i>']
_journal_coeditor_code GW2023
_journal_issue 10
_journal_name_full 'Acta Crystallographica Section E'
_journal_page_first m2587
_journal_page_last m2587
_journal_paper_doi 10.1107/S1600536807044273
_journal_volume 63
_journal_year 2007
_chemical_formula_iupac '[Sn (C H3)3 (C13 H13 N O3)]'
_chemical_formula_moiety 'C16 H21 N O3 Sn'
_chemical_formula_sum 'C16 H21 N O3 Sn'
_chemical_formula_weight 394.03
_chemical_melting_point .44E-305
_chemical_name_common Poly-[trimethyltin-3-{(carboxyphenyl)amino}cyclohexen-2-one]
_chemical_name_systematic
;
<it>catena</it>-Poly[[trimethyltin(IV)]-\m-2-[(3-oxocyclohex-1-
enyl)amino]benzoato-\k^2^<it>O</it>:<it>O</it>']
;
_space_group_IT_number 43
_symmetry_cell_setting orthorhombic
_symmetry_space_group_name_Hall 'F 2 -2d'
_symmetry_space_group_name_H-M 'F d d 2'
_atom_sites_solution_hydrogens geom
_atom_sites_solution_primary direct
_atom_sites_solution_secondary difmap
_audit_creation_method SHELXL97
_cell_angle_alpha 90.00
_cell_angle_beta 90.00
_cell_angle_gamma 90.00
_cell_formula_units_Z 16
_cell_length_a 30.626(5)
_cell_length_b 12.981(2)
_cell_length_c 17.164(2)
_cell_measurement_reflns_used 26
_cell_measurement_temperature 273(2)
_cell_measurement_theta_max 12.501
_cell_measurement_theta_min 11.757
_cell_volume 6823.7(17)
_computing_cell_refinement 'XSCANS (Siemens, 1991)'
_computing_data_collection 'XSCANS (Siemens, 1991)'
_computing_data_reduction 'XSCANS (Siemens, 1991)'
_computing_molecular_graphics 'SHELXTL/PC (Sheldrick, 1990)'
_computing_publication_material 'SHELXL97 (Sheldrick, 1997)'
_computing_structure_refinement 'SHELXL97 (Sheldrick, 1997)'
_computing_structure_solution 'SHELXS97 (Sheldrick, 1997)'
_diffrn_ambient_temperature 273(2)
_diffrn_measured_fraction_theta_full 0.987
_diffrn_measured_fraction_theta_max 0.987
_diffrn_measurement_device 'Siemens P4'
_diffrn_measurement_method 2\q/\w
_diffrn_radiation_monochromator graphite
_diffrn_radiation_source 'fine-focus sealed tube'
_diffrn_radiation_type MoK\a
_diffrn_radiation_wavelength 0.71073
_diffrn_reflns_av_R_equivalents 0.0385
_diffrn_reflns_av_sigmaI/netI 0.0286
_diffrn_reflns_limit_h_max 36
_diffrn_reflns_limit_h_min -36
_diffrn_reflns_limit_k_max 11
_diffrn_reflns_limit_k_min -15
_diffrn_reflns_limit_l_max 12
_diffrn_reflns_limit_l_min -19
_diffrn_reflns_number 7294
_diffrn_reflns_theta_full 24.98
_diffrn_reflns_theta_max 24.98
_diffrn_reflns_theta_min 2.08
_diffrn_standards_decay_% 4
_diffrn_standards_interval_count 97
_diffrn_standards_number 3
_exptl_absorpt_coefficient_mu 1.506
_exptl_absorpt_correction_type none
_exptl_crystal_colour colourless
_exptl_crystal_density_diffrn 1.534
_exptl_crystal_density_method 'not measured'
_exptl_crystal_description prismatic
_exptl_crystal_F_000 3168
_exptl_crystal_size_max 0.2
_exptl_crystal_size_mid 0.2
_exptl_crystal_size_min 0.2
_refine_diff_density_max 0.261
_refine_diff_density_min -0.373
_refine_ls_abs_structure_details 'Flack (1983), with how many Friedel pairs?'
_refine_ls_abs_structure_Flack -0.04(4)
_refine_ls_extinction_method none
_refine_ls_goodness_of_fit_ref 0.740
_refine_ls_hydrogen_treatment mixed
_refine_ls_matrix_type full
_refine_ls_number_parameters 193
_refine_ls_number_reflns 2329
_refine_ls_number_restraints 1
_refine_ls_restrained_S_all 0.740
_refine_ls_R_factor_all 0.0284
_refine_ls_R_factor_gt 0.0239
_refine_ls_shift/su_max 0.000
_refine_ls_shift/su_mean 0.000
_refine_ls_structure_factor_coef Fsqd
_refine_ls_weighting_details 'calc w = 1/[\s^2^(Fo^2^)+(0.1P)^2^] where P=(Fo^2^+2Fc^2^)/3'
_refine_ls_weighting_scheme calc
_refine_ls_wR_factor_gt 0.0764
_refine_ls_wR_factor_ref 0.0866
_reflns_number_gt 2099
_reflns_number_total 2329
_reflns_threshold_expression I>2\s(I)
_cod_data_source_file gw2023.cif
_cod_data_source_block I
_cod_original_cell_volume 6823.6(19)
_cod_original_sg_symbol_H-M Fdd2
_cod_database_code 2215491
_cod_database_fobs_code 2215491

loop_
_symmetry_equiv_pos_as_xyz
'x, y, z'
'-x, -y, z'
'x+1/4, -y+1/4, z+1/4'
'-x+1/4, y+1/4, z+1/4'
'x, y+1/2, z+1/2'
'-x, -y+1/2, z+1/2'
'x+1/4, -y+3/4, z+3/4'
'-x+1/4, y+3/4, z+3/4'
'x+1/2, y, z+1/2'
'-x+1/2, -y, z+1/2'
'x+3/4, -y+1/4, z+3/4'
'-x+3/4, y+1/4, z+3/4'
'x+1/2, y+1/2, z'
'-x+1/2, -y+1/2, z'
'x+3/4, -y+3/4, z+1/4'
'-x+3/4, y+3/4, z+1/4'

loop_
_atom_site_type_symbol
_atom_site_label
_atom_site_fract_x
_atom_site_fract_y
_atom_site_fract_z
_atom_site_U_iso_or_equiv
_atom_site_adp_type
_atom_site_calc_flag
_atom_site_refinement_flags
_atom_site_occupancy
Sn Sn 0.411524(8) -0.002008(19) 0.26150(5) 0.05087(14) Uani d . 1
C C1 0.43775(19) 0.1345(4) 0.2137(4) 0.0718(15) Uani d . 1
H H1A 0.4312 0.1915 0.2474 0.108 Uiso calc R 1
H H1B 0.4251 0.1466 0.1634 0.108 Uiso calc R 1
H H1C 0.4688 0.1276 0.2087 0.108 Uiso calc R 1
C C2 0.4509(2) -0.0989(5) 0.3309(4) 0.0772(16) Uani d . 1
H H2A 0.4442 -0.0880 0.3848 0.116 Uiso calc R 1
H H2B 0.4811 -0.0832 0.3218 0.116 Uiso calc R 1
H H2C 0.4454 -0.1695 0.3175 0.116 Uiso calc R 1
C C3 0.3535(2) -0.0753(5) 0.2245(4) 0.089(2) Uani d . 1
H H3A 0.3308 -0.0634 0.2622 0.134 Uiso calc R 1
H H3B 0.3585 -0.1480 0.2196 0.134 Uiso calc R 1
H H3C 0.3447 -0.0477 0.1751 0.134 Uiso calc R 1
O O1 0.38557(11) 0.0726(2) 0.3650(2) 0.0602(8) Uani d . 1
O O2 0.33660(11) 0.1547(2) 0.2914(2) 0.0616(9) Uani d . 1
O O3 0.44514(15) -0.0706(3) 0.1396(2) 0.0771(11) Uani d . 1
C C4 0.35365(15) 0.1367(3) 0.3546(3) 0.0513(10) Uani d . 1
C C5 0.33861(13) 0.1881(3) 0.4283(3) 0.0444(10) Uani d . 1
C C6 0.35136(15) 0.1499(3) 0.5001(3) 0.0558(11) Uani d . 1
H H6A 0.3703 0.0939 0.5021 0.067 Uiso calc R 1
C C7 0.33636(18) 0.1936(5) 0.5696(3) 0.0673(15) Uani d . 1
H H7A 0.3450 0.1670 0.6176 0.081 Uiso calc R 1
C C8 0.3084(2) 0.2772(5) 0.5656(3) 0.0643(15) Uani d . 1
H H8A 0.2977 0.3059 0.6115 0.077 Uiso calc R 1
C C9 0.29629(16) 0.3184(4) 0.4959(3) 0.0561(11) Uani d . 1
H H9A 0.2778 0.3753 0.4950 0.067 Uiso calc R 1
C C10 0.31093(15) 0.2770(4) 0.4268(3) 0.0474(10) Uani d . 1
N N 0.29828(13) 0.3157(3) 0.3544(3) 0.0510(9) Uani d . 1
H H1N 0.3021(18) 0.279(5) 0.310(3) 0.061 Uiso d . 1
C C11 0.45673(14) -0.3331(3) 0.0821(3) 0.0449(10) Uani d . 1
C C12 0.47411(17) -0.3229(4) 0.0014(3) 0.0594(12) Uani d . 1
H H12A 0.4622 -0.3776 -0.0306 0.071 Uiso calc R 1
H H12B 0.5056 -0.3310 0.0026 0.071 Uiso calc R 1
C C13 0.4631(2) -0.2201(4) -0.0352(3) 0.0703(15) Uani d . 1
H H13A 0.4799 -0.2115 -0.0827 0.084 Uiso calc R 1
H H13B 0.4323 -0.2187 -0.0488 0.084 Uiso calc R 1
C C14 0.47305(19) -0.1322(4) 0.0200(4) 0.0665(14) Uani d . 1
H H14A 0.4616 -0.0688 -0.0018 0.080 Uiso calc R 1
H H14B 0.5045 -0.1247 0.0245 0.080 Uiso calc R 1
C C15 0.45398(15) -0.1476(3) 0.1002(3) 0.0528(11) Uani d . 1
C C16 0.44788(16) -0.2510(3) 0.1278(3) 0.0490(11) Uani d . 1
H H16A 0.4376 -0.2617 0.1782 0.059 Uiso calc R 1

loop_
_atom_site_aniso_label
_atom_site_aniso_U_11
_atom_site_aniso_U_22
_atom_site_aniso_U_33
_atom_site_aniso_U_12
_atom_site_aniso_U_13
_atom_site_aniso_U_23
Sn 0.05684(19) 0.03705(18) 0.0587(2) 0.00106(12) -0.00554(19) 0.00251(11)
C1 0.098(4) 0.039(2) 0.079(4) 0.003(2) 0.014(3) 0.005(2)
C2 0.094(4) 0.064(3) 0.073(4) 0.011(3) 0.001(3) 0.020(3)
C3 0.084(4) 0.072(4) 0.112(6) -0.009(3) -0.016(4) -0.026(4)
O1 0.071(2) 0.0529(19) 0.057(2) 0.0084(15) -0.0044(17) 0.0016(15)
O2 0.091(3) 0.0457(16) 0.049(2) 0.0143(15) -0.0092(17) -0.0075(14)
O3 0.117(3) 0.0449(18) 0.069(2) 0.0005(19) 0.007(2) -0.0108(19)
C4 0.068(3) 0.042(2) 0.044(3) -0.012(2) 0.001(2) 0.001(2)
C5 0.051(3) 0.038(2) 0.045(2) -0.0123(16) -0.0020(18) -0.005(2)
C6 0.059(2) 0.049(2) 0.059(3) -0.0073(18) -0.010(2) 0.011(2)
C7 0.087(4) 0.072(4) 0.042(3) -0.023(3) -0.006(2) 0.016(3)
C8 0.083(4) 0.063(3) 0.047(3) -0.020(3) 0.019(3) -0.006(3)
C9 0.066(3) 0.048(2) 0.054(3) -0.009(2) 0.002(2) -0.009(2)
C10 0.049(2) 0.043(2) 0.049(3) -0.0119(18) 0.004(2) -0.005(2)
N 0.067(2) 0.0390(19) 0.047(2) -0.0001(16) -0.0032(18) -0.0048(17)
C11 0.047(2) 0.038(2) 0.049(3) -0.0034(17) 0.0002(18) -0.0043(19)
C12 0.077(3) 0.049(2) 0.053(3) 0.000(2) 0.016(3) 0.003(3)
C13 0.102(4) 0.049(3) 0.061(4) -0.003(3) 0.007(3) 0.006(3)
C14 0.089(4) 0.047(2) 0.064(4) -0.008(2) 0.009(3) 0.002(3)
C15 0.059(3) 0.038(2) 0.061(3) -0.0014(18) 0.004(2) -0.008(2)
C16 0.054(3) 0.043(2) 0.050(3) 0.0021(16) 0.004(2) -0.0017(17)

loop_
_atom_type_symbol
_atom_type_description
_atom_type_scat_dispersion_real
_atom_type_scat_dispersion_imag
_atom_type_scat_source
C C 0.0033 0.0016 'International Tables Vol C Tables 4.2.6.8 and 6.1.1.4'
H H 0.0000 0.0000 'International Tables Vol C Tables 4.2.6.8 and 6.1.1.4'
N N 0.0061 0.0033 'International Tables Vol C Tables 4.2.6.8 and 6.1.1.4'
O O 0.0106 0.0060 'International Tables Vol C Tables 4.2.6.8 and 6.1.1.4'
Sn Sn -0.6537 1.4246 'International Tables Vol C Tables 4.2.6.8 and 6.1.1.4'

loop_
_geom_angle_atom_site_label_1
_geom_angle_atom_site_label_2
_geom_angle_atom_site_label_3
_geom_angle_site_symmetry_1
_geom_angle_site_symmetry_3
_geom_angle
_geom_angle_publ_flag
C1 Sn C2 . . 120.1(3) y
C1 Sn C3 . . 125.5(3) y
C2 Sn C3 . . 112.5(3) y
C1 Sn O1 . . 94.73(19) y
C2 Sn O1 . . 90.8(2) y
C3 Sn O1 . . 97.9(2) y
C1 Sn O3 . . 79.46(19) y
C2 Sn O3 . . 91.4(2) y
C3 Sn O3 . . 86.3(2) y
O1 Sn O3 . . 174.13(13) y
Sn C1 H1A . . 109.5 ?
Sn C1 H1B . . 109.5 ?
H1A C1 H1B . . 109.5 ?
Sn C1 H1C . . 109.5 ?
H1A C1 H1C . . 109.5 ?
H1B C1 H1C . . 109.5 ?
Sn C2 H2A . . 109.5 ?
Sn C2 H2B . . 109.5 ?
H2A C2 H2B . . 109.5 ?
Sn C2 H2C . . 109.5 ?
H2A C2 H2C . . 109.5 ?
H2B C2 H2C . . 109.5 ?
Sn C3 H3A . . 109.5 ?
Sn C3 H3B . . 109.5 ?
H3A C3 H3B . . 109.5 ?
Sn C3 H3C . . 109.5 ?
H3A C3 H3C . . 109.5 ?
H3B C3 H3C . . 109.5 ?
C4 O1 Sn . . 116.7(3) ?
C15 O3 Sn . . 146.8(4) ?
O2 C4 O1 . . 124.4(4) ?
O2 C4 C5 . . 122.0(4) ?
O1 C4 C5 . . 113.6(4) ?
C6 C5 C10 . . 118.1(4) ?
C6 C5 C4 . . 120.2(4) ?
C10 C5 C4 . . 121.6(4) ?
C5 C6 C7 . . 121.4(4) ?
C5 C6 H6A . . 119.3 ?
C7 C6 H6A . . 119.3 ?
C8 C7 C6 . . 118.6(5) ?
C8 C7 H7A . . 120.7 ?
C6 C7 H7A . . 120.7 ?
C9 C8 C7 . . 121.3(5) ?
C9 C8 H8A . . 119.3 ?
C7 C8 H8A . . 119.3 ?
C8 C9 C10 . . 121.0(5) ?
C8 C9 H9A . . 119.5 ?
C10 C9 H9A . . 119.5 ?
C9 C10 N . . 122.4(5) ?
C9 C10 C5 . . 119.5(5) ?
N C10 C5 . . 118.1(4) ?
C11 N C10 16 . 128.5(4) y
C11 N H1N 16 . 106(4) ?
C10 N H1N . . 122(4) ?
C16 C11 N . 12_544 124.6(4) ?
C16 C11 C12 . . 122.8(4) ?
N C11 C12 12_544 . 112.6(4) ?
C11 C12 C13 . . 112.7(4) ?
C11 C12 H12A . . 109.1 ?
C13 C12 H12A . . 109.1 ?
C11 C12 H12B . . 109.1 ?
C13 C12 H12B . . 109.1 ?
H12A C12 H12B . . 107.8 ?
C14 C13 C12 . . 111.0(5) ?
C14 C13 H13A . . 109.4 ?
C12 C13 H13A . . 109.4 ?
C14 C13 H13B . . 109.4 ?
C12 C13 H13B . . 109.4 ?
H13A C13 H13B . . 108.0 ?
C13 C14 C15 . . 113.1(4) ?
C13 C14 H14A . . 109.0 ?
C15 C14 H14A . . 109.0 ?
C13 C14 H14B . . 109.0 ?
C15 C14 H14B . . 109.0 ?
H14A C14 H14B . . 107.8 ?
O3 C15 C16 . . 123.1(5) ?
O3 C15 C14 . . 118.5(4) ?
C16 C15 C14 . . 118.4(4) ?
C11 C16 C15 . . 121.3(4) ?
C11 C16 H16A . . 119.4 ?
C15 C16 H16A . . 119.4 ?

loop_
_geom_bond_atom_site_label_1
_geom_bond_atom_site_label_2
_geom_bond_site_symmetry_2
_geom_bond_distance
_geom_bond_publ_flag
Sn C1 . 2.112(5) y
Sn C2 . 2.111(6) y
Sn C3 . 2.113(6) y
Sn O1 . 2.174(4) y
Sn O3 . 2.496(4) y
C1 H1A . 0.9600 ?
C1 H1B . 0.9600 ?
C1 H1C . 0.9600 ?
C2 H2A . 0.9600 ?
C2 H2B . 0.9600 ?
C2 H2C . 0.9600 ?
C3 H3A . 0.9600 ?
C3 H3B . 0.9600 ?
C3 H3C . 0.9600 ?
O1 C4 . 1.296(5) ?
O2 C4 . 1.227(6) ?
O3 C15 . 1.237(6) ?
C4 C5 . 1.503(7) ?
C5 C6 . 1.384(7) ?
C5 C10 . 1.432(7) ?
C6 C7 . 1.400(8) ?
C6 H6A . 0.9300 ?
C7 C8 . 1.384(9) ?
C7 H7A . 0.9300 ?
C8 C9 . 1.362(8) ?
C8 H8A . 0.9300 ?
C9 C10 . 1.377(7) ?
C9 H9A . 0.9300 ?
C10 N . 1.396(7) y
N C11 16 1.376(6) y
N H1N . 0.91(6) ?
C11 C16 . 1.351(6) ?
C11 N 12_544 1.376(6) ?
C11 C12 . 1.489(7) ?
C12 C13 . 1.513(8) ?
C12 H12A . 0.9700 ?
C12 H12B . 0.9700 ?
C13 C14 . 1.515(8) ?
C13 H13A . 0.9700 ?
C13 H13B . 0.9700 ?
C14 C15 . 1.508(8) ?
C14 H14A . 0.9700 ?
C14 H14B . 0.9700 ?
C15 C16 . 1.436(6) ?
C16 H16A . 0.9300 ?

loop_
_geom_hbond_atom_site_label_D
_geom_hbond_atom_site_label_H
_geom_hbond_atom_site_label_A
_geom_hbond_distance_DH
_geom_hbond_distance_HA
_geom_hbond_distance_DA
_geom_hbond_angle_DHA
N H1N O2 0.91(6) 1.96(6) 2.631(5) 129(5)
